data_4001945
loop_
_publ_author_name
'Xu, Xiang'
'Hu, Chun-Li'
'Li, Bing-Xuan'
'Yang, Bing-Ping'
'Mao, Jiang-Gao'

_publ_section_title
;
 \a-AgI3O8and \b-AgI3O8with Large SHG Responses: Polymerization of
 IO3Groups into the I3O8Polyiodate Anion
;
_journal_issue 10
_journal_name_full 'Chemistry of Materials'
_journal_page_first 3219
_journal_paper_doi 10.1021/cm500898q
_journal_volume 26
_journal_year 2014
_chemical_formula_sum 'Ag I3 O8'
_chemical_formula_weight 616.57
_chemical_name_systematic
; 
 ? 
;
_space_group_IT_number 82
_symmetry_cell_setting tetragonal
_symmetry_space_group_name_Hall 'I -4'
_symmetry_space_group_name_H-M 'I -4'
_atom_sites_solution_hydrogens none
_atom_sites_solution_primary direct
_atom_sites_solution_secondary difmap
_audit_creation_method SHELXL-97
_cell_angle_alpha 90.00
_cell_angle_beta 90.00
_cell_angle_gamma 90.00
_cell_formula_units_Z 8
_cell_length_a 8.12830(10)
_cell_length_b 8.12830(10)
_cell_length_c 23.4603(7)
_cell_measurement_reflns_used 5374
_cell_measurement_temperature 293(2)
_cell_measurement_theta_max 28.2079
_cell_measurement_theta_min 2.5007
_cell_volume 1550.00(5)
_computing_structure_refinement 'SHELXL-97 (Sheldrick, 1997)'
_computing_structure_solution 'SHELXS-97 (Sheldrick, 1990)'
_diffrn_ambient_temperature 293(2)
_diffrn_detector_area_resol_mean 10.3503
_diffrn_measured_fraction_theta_full 0.997
_diffrn_measured_fraction_theta_max 0.997
_diffrn_measurement_device_type 'SuperNova, Dual, Cu at zero, Atlas'
_diffrn_measurement_method CCD
_diffrn_radiation_monochromator mirror
_diffrn_radiation_source 'SuperNova (Mo) X-ray Source'
_diffrn_radiation_type MoK\a
_diffrn_radiation_wavelength 0.71073
_diffrn_reflns_av_R_equivalents 0.0477
_diffrn_reflns_av_sigmaI/netI 0.0379
_diffrn_reflns_limit_h_max 10
_diffrn_reflns_limit_h_min -10
_diffrn_reflns_limit_k_max 10
_diffrn_reflns_limit_k_min -10
_diffrn_reflns_limit_l_max 29
_diffrn_reflns_limit_l_min -31
_diffrn_reflns_number 6717
_diffrn_reflns_theta_full 28.26
_diffrn_reflns_theta_max 28.26
_diffrn_reflns_theta_min 2.65
_exptl_absorpt_coefficient_mu 14.560
_exptl_absorpt_correction_T_max 1.00000
_exptl_absorpt_correction_T_min 0.43644
_exptl_absorpt_correction_type multi-scan
_exptl_absorpt_process_details
;
CrysAlisPro, Agilent Technologies,
Version 1.171.36.20 (release 27-06-2012 CrysAlis171 .NET)
(compiled Jul 11 2012,15:38:31)
Empirical absorption correction using spherical harmonics,
 implemented in SCALE3 ABSPACK scaling algorithm.
;
_exptl_crystal_colour colorless
_exptl_crystal_density_diffrn 5.284
_exptl_crystal_density_method 'not measured'
_exptl_crystal_F_000 2160
_exptl_crystal_size_max 0.16
_exptl_crystal_size_mid 0.11
_exptl_crystal_size_min 0.06
_refine_diff_density_max 0.697
_refine_diff_density_min -0.849
_refine_diff_density_rms 0.146
_refine_ls_abs_structure_details 'Flack H D (1983), Acta Cryst. A39, 876-881'
_refine_ls_abs_structure_Flack 0.03(3)
_refine_ls_extinction_coef 0.00426(7)
_refine_ls_extinction_expression Fc^*^=kFc[1+0.001xFc^2^\l^3^/sin(2\q)]^-1/4^
_refine_ls_extinction_method SHELXL
_refine_ls_goodness_of_fit_ref 1.031
_refine_ls_hydrogen_treatment none
_refine_ls_matrix_type full
_refine_ls_number_parameters 112
_refine_ls_number_reflns 1930
_refine_ls_number_restraints 0
_refine_ls_restrained_S_all 1.031
_refine_ls_R_factor_all 0.0206
_refine_ls_R_factor_gt 0.0199
_refine_ls_shift/su_max 0.001
_refine_ls_shift/su_mean 0.000
_refine_ls_structure_factor_coef Fsqd
_refine_ls_weighting_details 'calc w=1/[\s^2^(Fo^2^)+(0.0091P)^2^+0.0000P] where P=(Fo^2^+2Fc^2^)/3'
_refine_ls_weighting_scheme calc
_refine_ls_wR_factor_gt 0.0392
_refine_ls_wR_factor_ref 0.0398
_reflns_number_gt 1874
_reflns_number_total 1930
_reflns_threshold_expression >2sigma(I)
_cod_data_source_file cm500898q_si_002.cif
_cod_data_source_block AgI3O8-I-4
_cod_depositor_comments 'Adding full bibliography for 4001944--4001945.cif.'
_cod_original_sg_symbol_H-M I-4
_cod_database_code 4001945

loop_
_symmetry_equiv_pos_as_xyz
'x, y, z'
'y, -x, -z'
'-x, -y, z'
'-y, x, -z'
'x+1/2, y+1/2, z+1/2'
'y+1/2, -x+1/2, -z+1/2'
'-x+1/2, -y+1/2, z+1/2'
'-y+1/2, x+1/2, -z+1/2'

loop_
_atom_site_label
_atom_site_type_symbol
_atom_site_fract_x
_atom_site_fract_y
_atom_site_fract_z
_atom_site_U_iso_or_equiv
_atom_site_adp_type
_atom_site_occupancy
_atom_site_symmetry_multiplicity
_atom_site_calc_flag
_atom_site_refinement_flags
Ag1 Ag 0.5000 1.0000 0.88360(3) 0.02399(17) Uani 1 2 d S
Ag2 Ag 0.5000 0.5000 0.87003(3) 0.02746(19) Uani 1 2 d S
I1 I 0.27831(4) 0.75066(5) 0.780345(13) 0.01408(9) Uani 1 1 d .
I2 I 0.0000 1.0000 0.84395(2) 0.01202(11) Uani 1 2 d S
I3 I 0.25209(5) 1.22923(4) 0.971662(12) 0.01398(9) Uani 1 1 d .
I4 I 0.0000 1.5000 0.903964(19) 0.01209(12) Uani 1 2 d S
O1 O 0.2397(5) 0.5739(5) 0.82391(18) 0.0244(10) Uani 1 1 d .
O2 O 0.4951(5) 0.7699(6) 0.79235(18) 0.0258(10) Uani 1 1 d .
O3 O 0.2385(5) 0.9150(5) 0.83780(17) 0.0195(9) Uani 1 1 d .
O4 O 0.0478(4) 1.1654(5) 0.79528(18) 0.0196(8) Uani 1 1 d .
O5 O 0.4329(5) 1.2680(5) 0.93006(19) 0.0259(10) Uani 1 1 d .
O6 O 0.2364(5) 1.0116(5) 0.96024(17) 0.0254(10) Uani 1 1 d .
O7 O 0.0934(5) 1.2670(5) 0.91193(17) 0.0192(9) Uani 1 1 d .
O8 O -0.1662(5) 1.4450(5) 0.95138(17) 0.0226(9) Uani 1 1 d .

loop_
_atom_site_aniso_label
_atom_site_aniso_U_11
_atom_site_aniso_U_22
_atom_site_aniso_U_33
_atom_site_aniso_U_23
_atom_site_aniso_U_13
_atom_site_aniso_U_12
Ag1 0.0193(4) 0.0252(4) 0.0274(4) 0.000 0.000 0.0012(4)
Ag2 0.0313(5) 0.0220(4) 0.0291(5) 0.000 0.000 0.0031(4)
I1 0.01376(19) 0.01437(17) 0.01410(15) 0.00139(15) 0.00204(14) 0.00125(16)
I2 0.0131(3) 0.0122(2) 0.0108(2) 0.000 0.000 0.0000(2)
I3 0.01432(17) 0.01339(18) 0.01424(15) 0.00039(14) 0.00141(16) 0.00174(16)
I4 0.0135(3) 0.0123(3) 0.0104(2) 0.000 0.000 0.0007(2)
O1 0.027(2) 0.022(2) 0.024(2) 0.0126(19) 0.007(2) 0.0053(18)
O2 0.0174(19) 0.037(3) 0.023(2) -0.003(2) 0.001(2) 0.0032(18)
O3 0.0119(19) 0.026(2) 0.021(2) -0.0096(19) -0.0004(17) 0.0036(16)
O4 0.021(2) 0.016(2) 0.0218(19) 0.0082(18) 0.0091(19) 0.0005(17)
O5 0.022(2) 0.026(2) 0.029(2) 0.007(2) 0.011(2) 0.0055(19)
O6 0.035(3) 0.019(2) 0.022(2) -0.004(2) -0.006(2) 0.0006(18)
O7 0.025(3) 0.0129(19) 0.020(2) -0.0014(17) -0.0079(18) 0.0047(17)
O8 0.023(2) 0.020(2) 0.025(2) 0.0044(18) 0.0077(19) 0.0005(18)

loop_
_atom_type_symbol
_atom_type_description
_atom_type_scat_dispersion_real
_atom_type_scat_dispersion_imag
_atom_type_scat_source
Ag Ag -0.8971 1.1015 'International Tables Vol C Tables 4.2.6.8 and 6.1.1.4'
I I -0.4742 1.8119 'International Tables Vol C Tables 4.2.6.8 and 6.1.1.4'
O O 0.0106 0.0060 'International Tables Vol C Tables 4.2.6.8 and 6.1.1.4'

loop_
_geom_angle_atom_site_label_1
_geom_angle_atom_site_label_2
_geom_angle_atom_site_label_3
_geom_angle
_geom_angle_site_symmetry_1
_geom_angle_site_symmetry_3
O3 Ag1 O3 128.65(18) . 3_675
O3 Ag1 O5 104.19(14) . .
O3 Ag1 O5 97.66(14) 3_675 .
O3 Ag1 O5 97.66(14) . 3_675
O3 Ag1 O5 104.19(14) 3_675 3_675
O5 Ag1 O5 128.2(2) . 3_675
O3 Ag1 O6 157.70(12) . 3_675
O3 Ag1 O6 68.38(12) 3_675 3_675
O5 Ag1 O6 85.20(14) . 3_675
O5 Ag1 O6 61.49(13) 3_675 3_675
O3 Ag1 O6 68.38(12) . .
O3 Ag1 O6 157.70(12) 3_675 .
O5 Ag1 O6 61.49(13) . .
O5 Ag1 O6 85.20(14) 3_675 .
O6 Ag1 O6 100.07(16) 3_675 .
O3 Ag1 O2 58.56(12) . .
O3 Ag1 O2 82.48(12) 3_675 .
O5 Ag1 O2 154.13(15) . .
O5 Ag1 O2 75.99(12) 3_675 .
O6 Ag1 O2 118.19(12) 3_675 .
O6 Ag1 O2 119.68(12) . .
O3 Ag1 O2 82.48(12) . 3_675
O3 Ag1 O2 58.56(12) 3_675 3_675
O5 Ag1 O2 75.99(12) . 3_675
O5 Ag1 O2 154.13(15) 3_675 3_675
O6 Ag1 O2 119.68(12) 3_675 3_675
O6 Ag1 O2 118.19(12) . 3_675
O2 Ag1 O2 82.29(18) . 3_675
O3 Ag1 I3 127.76(9) . 3_675
O3 Ag1 I3 84.77(8) 3_675 3_675
O5 Ag1 I3 109.81(11) . 3_675
O5 Ag1 I3 30.22(10) 3_675 3_675
O6 Ag1 I3 31.37(8) 3_675 3_675
O6 Ag1 I3 94.66(9) . 3_675
O2 Ag1 I3 95.99(9) . 3_675
O2 Ag1 I3 143.26(8) 3_675 3_675
O3 Ag1 I3 84.77(8) . .
O3 Ag1 I3 127.76(9) 3_675 .
O5 Ag1 I3 30.22(10) . .
O5 Ag1 I3 109.81(11) 3_675 .
O6 Ag1 I3 94.66(9) 3_675 .
O6 Ag1 I3 31.37(8) . .
O2 Ag1 I3 143.26(8) . .
O2 Ag1 I3 95.99(9) 3_675 .
I3 Ag1 I3 106.06(2) 3_675 .
O5 Ag2 O5 108.7(2) 3_675 1_545
O5 Ag2 O1 105.11(14) 3_675 .
O5 Ag2 O1 104.71(14) 1_545 .
O5 Ag2 O1 104.71(14) 3_675 3_665
O5 Ag2 O1 105.11(14) 1_545 3_665
O1 Ag2 O1 127.6(2) . 3_665
O5 Ag2 O2 165.84(14) 3_675 3_665
O5 Ag2 O2 77.01(14) 1_545 3_665
O1 Ag2 O2 85.34(13) . 3_665
O1 Ag2 O2 61.14(12) 3_665 3_665
O5 Ag2 O2 77.01(14) 3_675 .
O5 Ag2 O2 165.84(14) 1_545 .
O1 Ag2 O2 61.14(12) . .
O1 Ag2 O2 85.34(13) 3_665 .
O2 Ag2 O2 100.59(18) 3_665 .
O5 Ag2 I1 90.71(10) 3_675 .
O5 Ag2 I1 134.50(11) 1_545 .
O1 Ag2 I1 29.82(9) . .
O1 Ag2 I1 109.12(10) 3_665 .
O2 Ag2 I1 94.14(9) 3_665 .
O2 Ag2 I1 31.35(8) . .
O5 Ag2 I1 134.50(11) 3_675 3_665
O5 Ag2 I1 90.71(10) 1_545 3_665
O1 Ag2 I1 109.12(10) . 3_665
O1 Ag2 I1 29.82(9) 3_665 3_665
O2 Ag2 I1 31.35(8) 3_665 3_665
O2 Ag2 I1 94.14(9) . 3_665
I1 Ag2 I1 104.55(2) . 3_665
O1 I1 O2 98.80(19) . .
O1 I1 O3 97.3(2) . .
O2 I1 O3 89.68(18) . .
O1 I1 O4 84.65(17) . 8_656
O2 I1 O4 89.37(17) . 8_656
O3 I1 O4 177.91(16) . 8_656
O1 I1 Ag2 42.90(13) . .
O2 I1 Ag2 55.96(14) . .
O3 I1 Ag2 94.06(12) . .
O4 I1 Ag2 86.95(10) 8_656 .
O4 I2 O4 101.6(3) 3_575 .
O4 I2 O3 90.16(16) 3_575 3_575
O4 I2 O3 84.77(15) . 3_575
O4 I2 O3 84.77(15) 3_575 .
O4 I2 O3 90.16(16) . .
O3 I2 O3 172.0(2) 3_575 .
O5 I3 O6 98.65(19) . .
O5 I3 O7 97.2(2) . .
O6 I3 O7 90.03(17) . .
O5 I3 O8 85.00(18) . 2_467
O6 I3 O8 87.10(16) . 2_467
O7 I3 O8 176.64(15) . 2_467
O5 I3 Ag1 44.49(13) . .
O6 I3 Ag1 54.34(14) . .
O7 I3 Ag1 92.38(12) . .
O8 I3 Ag1 87.37(10) 2_467 .
O8 I4 O8 104.0(3) 3_585 .
O8 I4 O7 89.56(17) 3_585 3_585
O8 I4 O7 83.99(17) . 3_585
O8 I4 O7 83.99(17) 3_585 .
O8 I4 O7 89.56(17) . .
O7 I4 O7 169.5(2) 3_585 .
I1 O1 Ag2 107.28(19) . .
I1 O2 Ag1 100.94(18) . .
I1 O2 Ag2 92.69(16) . .
Ag1 O2 Ag2 91.41(12) . .
I1 O3 I2 116.05(19) . .
I1 O3 Ag1 110.65(16) . .
I2 O3 Ag1 132.99(17) . .
I2 O4 I1 137.50(19) . 6_466
I3 O5 Ag2 129.8(2) . 1_565
I3 O5 Ag1 105.29(18) . .
Ag2 O5 Ag1 112.17(17) 1_565 .
I3 O6 Ag1 94.29(17) . .
I3 O7 I4 117.45(19) . .
I4 O8 I3 140.4(2) . 4_667

loop_
_geom_bond_atom_site_label_1
_geom_bond_atom_site_label_2
_geom_bond_distance
_geom_bond_site_symmetry_2
Ag1 O3 2.480(4) .
Ag1 O3 2.480(4) 3_675
Ag1 O5 2.496(4) .
Ag1 O5 2.496(4) 3_675
Ag1 O6 2.799(5) 3_675
Ag1 O6 2.799(5) .
Ag1 O2 2.843(5) .
Ag1 O2 2.843(5) 3_675
Ag1 I3 3.4351(6) 3_675
Ag1 I3 3.4351(6) .
Ag2 O5 2.416(4) 3_675
Ag2 O5 2.416(4) 1_545
Ag2 O1 2.452(4) .
Ag2 O1 2.452(4) 3_665
Ag2 O2 2.853(4) 3_665
Ag2 O2 2.853(4) .
Ag2 I1 3.4387(6) .
Ag2 I1 3.4387(6) 3_665
I1 O1 1.791(4) .
I1 O2 1.791(4) .
I1 O3 1.925(4) .
I1 O4 2.465(4) 8_656
I2 O4 1.806(4) 3_575
I2 O4 1.806(4) .
I2 O3 2.063(4) 3_575
I2 O3 2.063(4) .
I3 O5 1.792(4) .
I3 O6 1.793(4) .
I3 O7 1.929(4) .
I3 O8 2.446(4) 2_467
I4 O8 1.806(4) 3_585
I4 O8 1.806(4) .
I4 O7 2.049(4) 3_585
I4 O7 2.049(4) .
O4 I1 2.465(4) 6_466
O5 Ag2 2.416(4) 1_565
O8 I3 2.446(4) 4_667
